data_4064633
loop_
_publ_author_name
'Roberts (n\'ee Lancashire), Hannah N.'
'Brown, Neil J.'
'Edge, Ruth'
'Lewin, Ross'
'Collison, David'
'Low, Paul J.'
'Whiteley, Mark W.'

_publ_contact_author
; 
    Hannah Roberts
;
_publ_section_title
;
 Synthesis, Redox Chemistry, and Electronic Structure of the Alkynyl
 Cyclopentadienyl Molybdenum Complexes [Mo(C\\tb
 CR)(CO)(L2)Cp&#x2032;]n+(n= 0 or 1; R = Ph or C6H4-4-Me, L2=
 Ph2PCH2CH2PPh2or 2PMe3, Cp&#x2032; = Cp or Cp*)
;
_journal_issue 14
_journal_name_full Organometallics
_journal_page_first 3763
_journal_paper_doi 10.1021/om200229c
_journal_volume 30
_journal_year 2011
_chemical_formula_moiety 'C26 H40 Mo O P2'
_chemical_formula_sum 'C26 H40 Mo O P2'
_chemical_formula_weight 526.46
_chemical_name_systematic
; 
 ? 
;
_space_group_IT_number 2
_symmetry_cell_setting triclinic
_symmetry_space_group_name_Hall '-P 1'
_symmetry_space_group_name_H-M 'P -1'
_atom_sites_solution_hydrogens geom
_atom_sites_solution_primary direct
_atom_sites_solution_secondary difmap
_audit_creation_method SHELXL-97
_cell_angle_alpha 73.776(3)
_cell_angle_beta 80.141(3)
_cell_angle_gamma 82.039(3)
_cell_formula_units_Z 4
_cell_length_a 13.1792(4)
_cell_length_b 13.6485(4)
_cell_length_c 15.4833(4)
_cell_measurement_reflns_used 10535
_cell_measurement_temperature 100(2)
_cell_measurement_theta_max 28.5914
_cell_measurement_theta_min 2.9841
_cell_volume 2622.55(14)
_computing_cell_refinement
;
CrysAlis RED, Oxford Diffraction Ltd.,
Version 1.171.32.24 (release 21-04-2008 CrysAlis171 .NET)
(compiled Apr 21 2008,18:23:10)
;
_computing_data_collection
;
CrysAlis CCD, Oxford Diffraction Ltd.,
Version 1.171.32.24 (release 21-04-2008 CrysAlis171 .NET)
(compiled Apr 21 2008,18:23:10)
;
_computing_data_reduction
;
CrysAlis RED, Oxford Diffraction Ltd.,
Version 1.171.32.24 (release 21-04-2008 CrysAlis171 .NET)
(compiled Apr 21 2008,18:23:10)
;
_computing_molecular_graphics 'SHELXL-97 (Sheldrick, 1997)'
_computing_publication_material 'SHELXL-97 (Sheldrick, 1997)'
_computing_structure_refinement 'SHELXL-97 (Sheldrick, 1997)'
_computing_structure_solution 'SHELXS-97 (Sheldrick, 1990)'
_diffrn_ambient_temperature 100(2)
_diffrn_detector_area_resol_mean 8.3367
_diffrn_measured_fraction_theta_full 0.998
_diffrn_measured_fraction_theta_max 0.863
_diffrn_measurement_device_type 'Oxford Diffraction XCalibur 2'
_diffrn_measurement_method 'phi and omega'
_diffrn_radiation_monochromator graphite
_diffrn_radiation_source 'Enhance (Mo) X-ray Source'
_diffrn_radiation_type MoK\a
_diffrn_radiation_wavelength 0.71069
_diffrn_reflns_av_R_equivalents 0.0351
_diffrn_reflns_av_sigmaI/netI 0.0523
_diffrn_reflns_limit_h_max 17
_diffrn_reflns_limit_h_min -17
_diffrn_reflns_limit_k_max 18
_diffrn_reflns_limit_k_min -14
_diffrn_reflns_limit_l_max 20
_diffrn_reflns_limit_l_min -19
_diffrn_reflns_number 18593
_diffrn_reflns_theta_full 25.00
_diffrn_reflns_theta_max 28.64
_diffrn_reflns_theta_min 2.99
_exptl_absorpt_coefficient_mu 0.637
_exptl_absorpt_correction_T_max 0.8832
_exptl_absorpt_correction_T_min 0.7011
_exptl_absorpt_correction_type multi-scan
_exptl_absorpt_process_details
; 
CrysAlis RED, Oxford Diffraction Ltd.,
Version 1.171.32.24 (release 21-04-2008 CrysAlis171 .NET)
(compiled Apr 21 2008,18:23:10)
Empirical absorption correction using spherical harmonics,
 implemented in SCALE3 ABSPACK scaling algorithm.
;
_exptl_crystal_colour yellow
_exptl_crystal_density_diffrn 1.333
_exptl_crystal_density_method 'not measured'
_exptl_crystal_description block
_exptl_crystal_F_000 1104
_exptl_crystal_size_max 0.60
_exptl_crystal_size_mid 0.20
_exptl_crystal_size_min 0.20
_refine_diff_density_max 2.076
_refine_diff_density_min -0.728
_refine_diff_density_rms 0.095
_refine_ls_extinction_method none
_refine_ls_goodness_of_fit_ref 0.928
_refine_ls_hydrogen_treatment constr
_refine_ls_matrix_type full
_refine_ls_number_parameters 565
_refine_ls_number_reflns 11622
_refine_ls_number_restraints 0
_refine_ls_restrained_S_all 0.928
_refine_ls_R_factor_all 0.0453
_refine_ls_R_factor_gt 0.0298
_refine_ls_shift/su_max 0.001
_refine_ls_shift/su_mean 0.000
_refine_ls_structure_factor_coef Fsqd
_refine_ls_weighting_details 'calc w=1/[\s^2^(Fo^2^)+(0.0367P)^2^+0.0000P] where P=(Fo^2^+2Fc^2^)/3'
_refine_ls_weighting_scheme calc
_refine_ls_wR_factor_gt 0.0657
_refine_ls_wR_factor_ref 0.0680
_reflns_number_gt 8662
_reflns_number_total 11622
_reflns_threshold_expression >2sigma(I)
_cod_data_source_file om200229c_si_002.cif
_cod_data_source_block omww54
_cod_original_cell_volume 2622.57(14)
_cod_original_sg_symbol_H-M P-1
_cod_database_code 4064633

loop_
_symmetry_equiv_pos_as_xyz
'x, y, z'
'-x, -y, -z'

loop_
_atom_site_label
_atom_site_type_symbol
_atom_site_fract_x
_atom_site_fract_y
_atom_site_fract_z
_atom_site_U_iso_or_equiv
_atom_site_adp_type
_atom_site_occupancy
_atom_site_symmetry_multiplicity
_atom_site_calc_flag
_atom_site_refinement_flags
C1 C 0.92563(17) 0.33601(17) 0.27542(15) 0.0157(5) Uani 1 1 d .
C2 C 0.91463(17) 0.41842(17) 0.29314(15) 0.0157(5) Uani 1 1 d .
C3 C 0.89673(16) 0.51354(17) 0.31809(15) 0.0148(5) Uani 1 1 d .
C4 C 0.88352(17) 0.60784(17) 0.25404(16) 0.0168(5) Uani 1 1 d .
H4 H 0.8880 0.6098 0.1917 0.020 Uiso 1 1 calc R
C5 C 0.86401(17) 0.69846(18) 0.28025(17) 0.0203(5) Uani 1 1 d .
H5 H 0.8548 0.7614 0.2354 0.024 Uiso 1 1 calc R
C6 C 0.85761(18) 0.69980(18) 0.36984(17) 0.0221(5) Uani 1 1 d .
C7 C 0.8395(2) 0.79954(19) 0.3974(2) 0.0315(6) Uani 1 1 d .
H7A H 0.9039 0.8328 0.3821 0.047 Uiso 1 1 calc R
H7B H 0.8170 0.7855 0.4630 0.047 Uiso 1 1 calc R
H7C H 0.7859 0.8449 0.3650 0.047 Uiso 1 1 calc R
C8 C 0.8713(2) 0.60612(19) 0.43427(17) 0.0243(6) Uani 1 1 d .
H8 H 0.8675 0.6049 0.4964 0.029 Uiso 1 1 calc R
C9 C 0.89053(19) 0.51499(18) 0.40891(16) 0.0224(5) Uani 1 1 d .
H9 H 0.8997 0.4522 0.4540 0.027 Uiso 1 1 calc R
C10 C 0.99961(18) 0.07126(17) 0.29988(15) 0.0175(5) Uani 1 1 d .
C11 C 0.88213(17) 0.12403(17) 0.13011(15) 0.0153(5) Uani 1 1 d .
C12 C 0.79069(17) 0.16237(17) 0.17860(15) 0.0160(5) Uani 1 1 d .
C13 C 0.78958(17) 0.27093(17) 0.15859(15) 0.0157(5) Uani 1 1 d .
C14 C 0.88056(18) 0.29923(17) 0.09672(15) 0.0166(5) Uani 1 1 d .
C15 C 0.93764(18) 0.20900(18) 0.07873(15) 0.0169(5) Uani 1 1 d .
C16 C 0.91111(19) 0.01439(17) 0.12769(17) 0.0224(5) Uani 1 1 d .
H16A H 0.8872 -0.0310 0.1869 0.034 Uiso 1 1 calc R
H16B H 0.9865 0.0023 0.1140 0.034 Uiso 1 1 calc R
H16C H 0.8785 0.0004 0.0806 0.034 Uiso 1 1 calc R
C17 C 0.70422(18) 0.09905(18) 0.22987(17) 0.0234(5) Uani 1 1 d .
H17A H 0.6586 0.0945 0.1876 0.035 Uiso 1 1 calc R
H17B H 0.6646 0.1313 0.2760 0.035 Uiso 1 1 calc R
H17C H 0.7330 0.0301 0.2595 0.035 Uiso 1 1 calc R
C18 C 0.70545(18) 0.34676(18) 0.18612(17) 0.0223(5) Uani 1 1 d .
H18A H 0.6765 0.3898 0.1322 0.034 Uiso 1 1 calc R
H18B H 0.7341 0.3900 0.2152 0.034 Uiso 1 1 calc R
H18C H 0.6508 0.3100 0.2290 0.034 Uiso 1 1 calc R
C19 C 0.9023(2) 0.40830(17) 0.05051(16) 0.0257(6) Uani 1 1 d .
H19A H 0.9702 0.4091 0.0129 0.039 Uiso 1 1 calc R
H19B H 0.9019 0.4453 0.0965 0.039 Uiso 1 1 calc R
H19C H 0.8489 0.4415 0.0120 0.039 Uiso 1 1 calc R
C20 C 1.02982(19) 0.2045(2) 0.00756(16) 0.0265(6) Uani 1 1 d .
H20A H 1.0064 0.2111 -0.0508 0.040 Uiso 1 1 calc R
H20B H 1.0715 0.1387 0.0253 0.040 Uiso 1 1 calc R
H20C H 1.0717 0.2605 0.0017 0.040 Uiso 1 1 calc R
C21 C 1.14669(19) 0.35515(18) 0.14272(17) 0.0249(6) Uani 1 1 d .
H21A H 1.1011 0.4121 0.1593 0.037 Uiso 1 1 calc R
H21B H 1.1413 0.3558 0.0802 0.037 Uiso 1 1 calc R
H21C H 1.2183 0.3626 0.1474 0.037 Uiso 1 1 calc R
C22 C 1.15447(18) 0.2362(2) 0.32289(16) 0.0245(6) Uani 1 1 d .
H22A H 1.2260 0.2543 0.3086 0.037 Uiso 1 1 calc R
H22B H 1.1518 0.1683 0.3659 0.037 Uiso 1 1 calc R
H22C H 1.1106 0.2870 0.3500 0.037 Uiso 1 1 calc R
C23 C 1.20734(18) 0.14427(19) 0.17827(18) 0.0257(6) Uani 1 1 d .
H23A H 1.2759 0.1666 0.1746 0.039 Uiso 1 1 calc R
H23B H 1.1963 0.1421 0.1179 0.039 Uiso 1 1 calc R
H23C H 1.2031 0.0758 0.2202 0.039 Uiso 1 1 calc R
C24 C 0.9161(2) 0.18340(19) 0.47483(15) 0.0240(5) Uani 1 1 d .
H24A H 0.9378 0.2530 0.4566 0.036 Uiso 1 1 calc R
H24B H 0.9774 0.1335 0.4787 0.036 Uiso 1 1 calc R
H24C H 0.8729 0.1722 0.5343 0.036 Uiso 1 1 calc R
C25 C 0.8018(2) 0.04003(18) 0.44800(17) 0.0278(6) Uani 1 1 d .
H25A H 0.8620 -0.0109 0.4483 0.042 Uiso 1 1 calc R
H25B H 0.7508 0.0248 0.4155 0.042 Uiso 1 1 calc R
H25C H 0.7707 0.0377 0.5107 0.042 Uiso 1 1 calc R
C26 C 0.72178(19) 0.24507(19) 0.41431(17) 0.0265(6) Uani 1 1 d .
H26A H 0.6970 0.2263 0.4796 0.040 Uiso 1 1 calc R
H26B H 0.6698 0.2328 0.3812 0.040 Uiso 1 1 calc R
H26C H 0.7337 0.3178 0.3945 0.040 Uiso 1 1 calc R
C27 C 0.39936(17) 0.57128(17) 0.24000(14) 0.0150(5) Uani 1 1 d .
C28 C 0.40258(17) 0.47902(17) 0.25794(15) 0.0161(5) Uani 1 1 d .
C29 C 0.41168(17) 0.36883(17) 0.28499(15) 0.0154(5) Uani 1 1 d .
C30 C 0.40573(19) 0.31451(18) 0.37636(17) 0.0223(5) Uani 1 1 d .
H30 H 0.3934 0.3511 0.4216 0.027 Uiso 1 1 calc R
C31 C 0.41745(19) 0.20868(18) 0.40232(17) 0.0234(5) Uani 1 1 d .
H31 H 0.4127 0.1741 0.4651 0.028 Uiso 1 1 calc R
C32 C 0.43602(17) 0.15179(17) 0.33884(16) 0.0188(5) Uani 1 1 d .
C33 C 0.4491(2) 0.03653(18) 0.36733(18) 0.0266(6) Uani 1 1 d .
H33A H 0.4343 0.0126 0.4336 0.040 Uiso 1 1 calc R
H33B H 0.5204 0.0123 0.3472 0.040 Uiso 1 1 calc R
H33C H 0.4013 0.0096 0.3397 0.040 Uiso 1 1 calc R
C34 C 0.44240(17) 0.20523(18) 0.24799(16) 0.0194(5) Uani 1 1 d .
H34 H 0.4554 0.1681 0.2030 0.023 Uiso 1 1 calc R
C35 C 0.43034(17) 0.31134(17) 0.22116(16) 0.0182(5) Uani 1 1 d .
H35 H 0.4348 0.3456 0.1583 0.022 Uiso 1 1 calc R
C36 C 0.33677(17) 0.80856(16) 0.28981(15) 0.0150(5) Uani 1 1 d .
C37 C 0.46709(17) 0.88150(17) 0.10346(14) 0.0149(5) Uani 1 1 d .
C38 C 0.38917(17) 0.85215(17) 0.06488(14) 0.0161(5) Uani 1 1 d .
C39 C 0.42555(18) 0.75509(18) 0.04673(15) 0.0177(5) Uani 1 1 d .
C40 C 0.52489(18) 0.72532(17) 0.07503(15) 0.0179(5) Uani 1 1 d .
C41 C 0.55124(17) 0.80362(17) 0.10865(15) 0.0169(5) Uani 1 1 d .
C42 C 0.4629(2) 0.98095(17) 0.12826(16) 0.0235(6) Uani 1 1 d .
H42A H 0.5084 0.9727 0.1742 0.035 Uiso 1 1 calc R
H42B H 0.3918 1.0006 0.1528 0.035 Uiso 1 1 calc R
H42C H 0.4858 1.0344 0.0740 0.035 Uiso 1 1 calc R
C43 C 0.29652(19) 0.92015(19) 0.03220(17) 0.0276(6) Uani 1 1 d .
H43A H 0.2649 0.9576 0.0772 0.041 Uiso 1 1 calc R
H43B H 0.2462 0.8783 0.0238 0.041 Uiso 1 1 calc R
H43C H 0.3179 0.9691 -0.0257 0.041 Uiso 1 1 calc R
C44 C 0.3772(2) 0.7002(2) -0.00480(17) 0.0285(6) Uani 1 1 d .
H44A H 0.4146 0.7103 -0.0666 0.043 Uiso 1 1 calc R
H44B H 0.3047 0.7277 -0.0076 0.043 Uiso 1 1 calc R
H44C H 0.3806 0.6269 0.0260 0.043 Uiso 1 1 calc R
C45 C 0.5943(2) 0.63170(19) 0.06180(18) 0.0283(6) Uani 1 1 d .
H45A H 0.6308 0.6460 -0.0005 0.042 Uiso 1 1 calc R
H45B H 0.5526 0.5743 0.0725 0.042 Uiso 1 1 calc R
H45C H 0.6448 0.6139 0.1047 0.042 Uiso 1 1 calc R
C46 C 0.65580(18) 0.8100(2) 0.13046(17) 0.0266(6) Uani 1 1 d .
H46A H 0.6818 0.7429 0.1664 0.040 Uiso 1 1 calc R
H46B H 0.6509 0.8608 0.1654 0.040 Uiso 1 1 calc R
H46C H 0.7033 0.8307 0.0739 0.040 Uiso 1 1 calc R
C47 C 0.60707(18) 0.56847(18) 0.32249(16) 0.0211(5) Uani 1 1 d .
H47A H 0.6388 0.5503 0.3784 0.032 Uiso 1 1 calc R
H47B H 0.6583 0.5959 0.2705 0.032 Uiso 1 1 calc R
H47C H 0.5828 0.5073 0.3145 0.032 Uiso 1 1 calc R
C48 C 0.5557(2) 0.75790(18) 0.36682(16) 0.0242(6) Uani 1 1 d .
H48A H 0.5010 0.8051 0.3888 0.036 Uiso 1 1 calc R
H48B H 0.6012 0.7968 0.3155 0.036 Uiso 1 1 calc R
H48C H 0.5961 0.7217 0.4159 0.036 Uiso 1 1 calc R
C49 C 0.42153(19) 0.60352(18) 0.43576(15) 0.0221(5) Uani 1 1 d .
H49A H 0.4646 0.5843 0.4847 0.033 Uiso 1 1 calc R
H49B H 0.3965 0.5420 0.4293 0.033 Uiso 1 1 calc R
H49C H 0.3624 0.6510 0.4503 0.033 Uiso 1 1 calc R
C50 C 0.17517(19) 0.62528(19) 0.34728(16) 0.0237(6) Uani 1 1 d .
H50A H 0.1024 0.6139 0.3520 0.036 Uiso 1 1 calc R
H50B H 0.1822 0.6637 0.3904 0.036 Uiso 1 1 calc R
H50C H 0.2169 0.5591 0.3613 0.036 Uiso 1 1 calc R
C51 C 0.12215(18) 0.80744(19) 0.22082(18) 0.0266(6) Uani 1 1 d .
H51A H 0.1277 0.8478 0.1573 0.040 Uiso 1 1 calc R
H51B H 0.1330 0.8503 0.2591 0.040 Uiso 1 1 calc R
H51C H 0.0532 0.7832 0.2400 0.040 Uiso 1 1 calc R
C52 C 0.17489(19) 0.6262(2) 0.16549(18) 0.0268(6) Uani 1 1 d .
H52A H 0.1050 0.6076 0.1922 0.040 Uiso 1 1 calc R
H52B H 0.2217 0.5639 0.1653 0.040 Uiso 1 1 calc R
H52C H 0.1738 0.6686 0.1030 0.040 Uiso 1 1 calc R
Mo1 Mo 0.930547(14) 0.198791(14) 0.235682(13) 0.01189(5) Uani 1 1 d .
Mo2 Mo 0.400543(14) 0.733479(14) 0.203616(12) 0.01039(5) Uani 1 1 d .
O1 O 1.04145(14) -0.00614(13) 0.33811(11) 0.0282(4) Uani 1 1 d .
O2 O 0.29895(12) 0.85612(12) 0.34211(11) 0.0218(4) Uani 1 1 d .
P1 P 1.10833(5) 0.23424(5) 0.21952(4) 0.01667(13) Uani 1 1 d .
P2 P 0.84238(5) 0.16769(5) 0.39133(4) 0.01728(13) Uani 1 1 d .
P3 P 0.49774(5) 0.66518(4) 0.33003(4) 0.01490(12) Uani 1 1 d .
P4 P 0.21971(4) 0.69802(4) 0.23223(4) 0.01498(13) Uani 1 1 d .

loop_
_atom_site_aniso_label
_atom_site_aniso_U_11
_atom_site_aniso_U_22
_atom_site_aniso_U_33
_atom_site_aniso_U_23
_atom_site_aniso_U_13
_atom_site_aniso_U_12
C1 0.0123(11) 0.0180(12) 0.0157(12) -0.0037(9) -0.0023(9) 0.0010(10)
C2 0.0143(11) 0.0160(12) 0.0170(12) -0.0053(9) -0.0024(9) -0.0003(9)
C3 0.0108(11) 0.0148(12) 0.0213(12) -0.0093(9) -0.0011(9) -0.0016(9)
C4 0.0156(11) 0.0184(12) 0.0175(12) -0.0057(9) -0.0029(9) -0.0026(10)
C5 0.0155(12) 0.0135(12) 0.0311(14) -0.0035(10) -0.0041(10) -0.0029(10)
C6 0.0173(12) 0.0189(13) 0.0344(15) -0.0151(11) 0.0006(11) -0.0046(10)
C7 0.0354(16) 0.0203(14) 0.0430(17) -0.0185(12) 0.0005(13) -0.0035(12)
C8 0.0316(14) 0.0254(14) 0.0189(13) -0.0120(10) 0.0003(11) -0.0047(12)
C9 0.0302(14) 0.0170(12) 0.0190(13) -0.0040(10) -0.0025(11) -0.0018(11)
C10 0.0193(12) 0.0173(12) 0.0164(12) -0.0073(9) 0.0011(10) -0.0019(10)
C11 0.0196(12) 0.0150(12) 0.0143(11) -0.0075(9) -0.0069(9) 0.0017(10)
C12 0.0153(11) 0.0169(12) 0.0186(12) -0.0071(9) -0.0067(9) -0.0009(10)
C13 0.0166(11) 0.0134(11) 0.0192(12) -0.0058(9) -0.0088(10) 0.0028(10)
C14 0.0235(12) 0.0159(12) 0.0121(11) -0.0029(9) -0.0083(9) -0.0015(10)
C15 0.0186(12) 0.0212(12) 0.0123(11) -0.0062(9) -0.0042(9) -0.0007(10)
C16 0.0253(13) 0.0195(13) 0.0253(13) -0.0110(10) -0.0070(11) 0.0033(11)
C17 0.0194(13) 0.0217(13) 0.0311(14) -0.0087(11) -0.0032(11) -0.0053(11)
C18 0.0217(13) 0.0193(13) 0.0305(14) -0.0127(10) -0.0112(11) 0.0053(11)
C19 0.0398(16) 0.0150(12) 0.0219(13) 0.0009(10) -0.0099(12) -0.0057(12)
C20 0.0268(14) 0.0381(16) 0.0172(13) -0.0126(11) 0.0018(11) -0.0067(12)
C21 0.0214(13) 0.0236(14) 0.0287(14) -0.0054(11) 0.0026(11) -0.0096(11)
C22 0.0188(13) 0.0323(15) 0.0272(14) -0.0143(11) -0.0067(11) -0.0008(11)
C23 0.0158(12) 0.0304(15) 0.0339(15) -0.0157(12) -0.0014(11) 0.0007(11)
C24 0.0332(14) 0.0247(14) 0.0136(12) -0.0046(10) -0.0026(10) -0.0034(12)
C25 0.0365(15) 0.0217(14) 0.0225(14) -0.0056(10) 0.0089(11) -0.0104(12)
C26 0.0254(14) 0.0274(14) 0.0249(14) -0.0115(11) 0.0078(11) -0.0007(12)
C27 0.0150(11) 0.0189(12) 0.0120(11) -0.0064(9) -0.0013(9) -0.0009(10)
C28 0.0164(12) 0.0147(12) 0.0177(12) -0.0060(9) -0.0020(9) 0.0001(10)
C29 0.0117(11) 0.0142(11) 0.0209(12) -0.0056(9) -0.0017(9) -0.0024(9)
C30 0.0331(14) 0.0147(12) 0.0230(13) -0.0094(10) -0.0085(11) -0.0007(11)
C31 0.0312(14) 0.0196(13) 0.0200(13) -0.0035(10) -0.0071(11) -0.0032(11)
C32 0.0164(12) 0.0123(12) 0.0281(14) -0.0061(10) -0.0016(10) -0.0032(10)
C33 0.0293(14) 0.0147(13) 0.0349(15) -0.0067(11) -0.0002(12) -0.0032(11)
C34 0.0161(12) 0.0199(13) 0.0253(13) -0.0119(10) -0.0008(10) -0.0027(10)
C35 0.0146(11) 0.0190(12) 0.0211(12) -0.0056(10) -0.0027(10) -0.0010(10)
C36 0.0164(11) 0.0094(11) 0.0170(12) 0.0022(9) -0.0029(9) -0.0049(9)
C37 0.0165(11) 0.0146(11) 0.0108(11) 0.0001(9) 0.0023(9) -0.0043(10)
C38 0.0168(12) 0.0165(12) 0.0106(11) 0.0020(9) -0.0003(9) -0.0010(10)
C39 0.0209(12) 0.0215(13) 0.0094(11) -0.0023(9) 0.0015(9) -0.0059(10)
C40 0.0180(12) 0.0165(12) 0.0151(12) -0.0022(9) 0.0047(9) -0.0011(10)
C41 0.0162(11) 0.0183(12) 0.0123(11) 0.0011(9) 0.0020(9) -0.0043(10)
C42 0.0288(14) 0.0163(12) 0.0231(13) -0.0037(10) 0.0055(11) -0.0084(11)
C43 0.0220(13) 0.0274(14) 0.0238(13) 0.0075(11) -0.0037(11) 0.0006(12)
C44 0.0341(15) 0.0394(16) 0.0168(13) -0.0140(11) 0.0016(11) -0.0129(13)
C45 0.0295(15) 0.0242(14) 0.0282(14) -0.0114(11) 0.0074(11) 0.0030(12)
C46 0.0170(12) 0.0324(15) 0.0259(14) 0.0029(11) -0.0016(10) -0.0104(12)
C47 0.0195(12) 0.0196(13) 0.0213(13) -0.0016(10) -0.0044(10) 0.0013(10)
C48 0.0320(14) 0.0241(14) 0.0205(13) -0.0070(10) -0.0123(11) -0.0034(12)
C49 0.0298(14) 0.0208(13) 0.0136(12) -0.0041(10) 0.0011(10) -0.0010(11)
C50 0.0202(13) 0.0242(14) 0.0242(13) -0.0051(10) 0.0064(10) -0.0076(11)
C51 0.0151(12) 0.0259(14) 0.0374(16) -0.0086(12) -0.0001(11) -0.0007(11)
C52 0.0172(12) 0.0356(16) 0.0341(15) -0.0180(12) -0.0022(11) -0.0076(12)
Mo1 0.01274(10) 0.01071(10) 0.01290(10) -0.00494(7) -0.00219(8) 0.00089(8)
Mo2 0.01117(10) 0.00940(10) 0.00994(10) -0.00210(7) -0.00035(7) -0.00099(8)
O1 0.0346(11) 0.0186(9) 0.0259(10) -0.0013(7) -0.0063(8) 0.0089(8)
O2 0.0244(9) 0.0208(9) 0.0226(9) -0.0132(7) 0.0037(7) -0.0030(8)
P1 0.0131(3) 0.0186(3) 0.0196(3) -0.0080(2) -0.0010(2) -0.0012(3)
P2 0.0205(3) 0.0142(3) 0.0159(3) -0.0049(2) 0.0018(2) -0.0011(3)
P3 0.0182(3) 0.0136(3) 0.0124(3) -0.0023(2) -0.0034(2) -0.0007(2)
P4 0.0124(3) 0.0148(3) 0.0180(3) -0.0054(2) 0.0001(2) -0.0024(2)

loop_
_atom_type_symbol
_atom_type_description
_atom_type_scat_dispersion_real
_atom_type_scat_dispersion_imag
_atom_type_scat_source
C C 0.0033 0.0016 'International Tables Vol C Tables 4.2.6.8 and 6.1.1.4'
H H 0.0000 0.0000 'International Tables Vol C Tables 4.2.6.8 and 6.1.1.4'
O O 0.0106 0.0060 'International Tables Vol C Tables 4.2.6.8 and 6.1.1.4'
P P 0.1023 0.0942 'International Tables Vol C Tables 4.2.6.8 and 6.1.1.4'
Mo Mo -1.6832 0.6857 'International Tables Vol C Tables 4.2.6.8 and 6.1.1.4'

loop_
_geom_angle_atom_site_label_1
_geom_angle_atom_site_label_2
_geom_angle_atom_site_label_3
_geom_angle
C2 C1 Mo1 173.4(2)
C1 C2 C3 176.6(2)
C4 C3 C9 117.3(2)
C4 C3 C2 122.0(2)
C9 C3 C2 120.6(2)
C5 C4 C3 120.9(2)
C5 C4 H4 119.6
C3 C4 H4 119.6
C6 C5 C4 121.8(2)
C6 C5 H5 119.1
C4 C5 H5 119.1
C5 C6 C8 117.8(2)
C5 C6 C7 121.4(2)
C8 C6 C7 120.8(2)
C6 C7 H7A 109.5
C6 C7 H7B 109.5
H7A C7 H7B 109.5
C6 C7 H7C 109.5
H7A C7 H7C 109.5
H7B C7 H7C 109.5
C9 C8 C6 120.9(2)
C9 C8 H8 119.5
C6 C8 H8 119.5
C8 C9 C3 121.3(2)
C8 C9 H9 119.3
C3 C9 H9 119.3
O1 C10 Mo1 179.5(2)
C12 C11 C15 108.0(2)
C12 C11 C16 126.0(2)
C15 C11 C16 125.8(2)
C12 C11 Mo1 71.53(12)
C15 C11 Mo1 73.16(12)
C16 C11 Mo1 124.56(15)
C11 C12 C13 108.4(2)
C11 C12 C17 124.3(2)
C13 C12 C17 126.7(2)
C11 C12 Mo1 73.27(13)
C13 C12 Mo1 71.91(12)
C17 C12 Mo1 127.74(16)
C12 C13 C14 107.3(2)
C12 C13 C18 128.6(2)
C14 C13 C18 123.7(2)
C12 C13 Mo1 72.59(12)
C14 C13 Mo1 73.00(12)
C18 C13 Mo1 125.19(16)
C15 C14 C13 108.63(19)
C15 C14 C19 127.0(2)
C13 C14 C19 123.9(2)
C15 C14 Mo1 73.65(12)
C13 C14 Mo1 71.56(12)
C19 C14 Mo1 126.74(15)
C14 C15 C11 107.62(19)
C14 C15 C20 126.4(2)
C11 C15 C20 125.3(2)
C14 C15 Mo1 71.38(12)
C11 C15 Mo1 71.86(12)
C20 C15 Mo1 129.67(16)
C11 C16 H16A 109.5
C11 C16 H16B 109.5
H16A C16 H16B 109.5
C11 C16 H16C 109.5
H16A C16 H16C 109.5
H16B C16 H16C 109.5
C12 C17 H17A 109.5
C12 C17 H17B 109.5
H17A C17 H17B 109.5
C12 C17 H17C 109.5
H17A C17 H17C 109.5
H17B C17 H17C 109.5
C13 C18 H18A 109.5
C13 C18 H18B 109.5
H18A C18 H18B 109.5
C13 C18 H18C 109.5
H18A C18 H18C 109.5
H18B C18 H18C 109.5
C14 C19 H19A 109.5
C14 C19 H19B 109.5
H19A C19 H19B 109.5
C14 C19 H19C 109.5
H19A C19 H19C 109.5
H19B C19 H19C 109.5
C15 C20 H20A 109.5
C15 C20 H20B 109.5
H20A C20 H20B 109.5
C15 C20 H20C 109.5
H20A C20 H20C 109.5
H20B C20 H20C 109.5
P1 C21 H21A 109.5
P1 C21 H21B 109.5
H21A C21 H21B 109.5
P1 C21 H21C 109.5
H21A C21 H21C 109.5
H21B C21 H21C 109.5
P1 C22 H22A 109.5
P1 C22 H22B 109.5
H22A C22 H22B 109.5
P1 C22 H22C 109.5
H22A C22 H22C 109.5
H22B C22 H22C 109.5
P1 C23 H23A 109.5
P1 C23 H23B 109.5
H23A C23 H23B 109.5
P1 C23 H23C 109.5
H23A C23 H23C 109.5
H23B C23 H23C 109.5
P2 C24 H24A 109.5
P2 C24 H24B 109.5
H24A C24 H24B 109.5
P2 C24 H24C 109.5
H24A C24 H24C 109.5
H24B C24 H24C 109.5
P2 C25 H25A 109.5
P2 C25 H25B 109.5
H25A C25 H25B 109.5
P2 C25 H25C 109.5
H25A C25 H25C 109.5
H25B C25 H25C 109.5
P2 C26 H26A 109.5
P2 C26 H26B 109.5
H26A C26 H26B 109.5
P2 C26 H26C 109.5
H26A C26 H26C 109.5
H26B C26 H26C 109.5
C28 C27 Mo2 177.1(2)
C27 C28 C29 175.2(2)
C30 C29 C35 117.0(2)
C30 C29 C28 121.3(2)
C35 C29 C28 121.6(2)
C31 C30 C29 121.4(2)
C31 C30 H30 119.3
C29 C30 H30 119.3
C30 C31 C32 121.5(2)
C30 C31 H31 119.3
C32 C31 H31 119.3
C31 C32 C34 117.4(2)
C31 C32 C33 121.3(2)
C34 C32 C33 121.2(2)
C32 C33 H33A 109.5
C32 C33 H33B 109.5
H33A C33 H33B 109.5
C32 C33 H33C 109.5
H33A C33 H33C 109.5
H33B C33 H33C 109.5
C35 C34 C32 121.6(2)
C35 C34 H34 119.2
C32 C34 H34 119.2
C34 C35 C29 121.1(2)
C34 C35 H35 119.5
C29 C35 H35 119.5
O2 C36 Mo2 178.68(19)
C41 C37 C38 108.1(2)
C41 C37 C42 126.4(2)
C38 C37 C42 125.3(2)
C41 C37 Mo2 74.48(12)
C38 C37 Mo2 70.83(12)
C42 C37 Mo2 123.49(15)
C37 C38 C39 107.7(2)
C37 C38 C43 125.4(2)
C39 C38 C43 125.8(2)
C37 C38 Mo2 73.63(12)
C39 C38 Mo2 72.80(12)
C43 C38 Mo2 128.45(16)
C40 C39 C38 107.7(2)
C40 C39 C44 124.6(2)
C38 C39 C44 127.2(2)
C40 C39 Mo2 73.80(13)
C38 C39 Mo2 71.33(12)
C44 C39 Mo2 127.10(16)
C41 C40 C39 108.4(2)
C41 C40 C45 126.1(2)
C39 C40 C45 125.2(2)
C41 C40 Mo2 73.90(13)
C39 C40 Mo2 71.04(12)
C45 C40 Mo2 125.89(16)
C40 C41 C37 108.0(2)
C40 C41 C46 125.0(2)
C37 C41 C46 126.3(2)
C40 C41 Mo2 71.54(12)
C37 C41 Mo2 70.71(12)
C46 C41 Mo2 131.03(16)
C37 C42 H42A 109.5
C37 C42 H42B 109.5
H42A C42 H42B 109.5
C37 C42 H42C 109.5
H42A C42 H42C 109.5
H42B C42 H42C 109.5
C38 C43 H43A 109.5
C38 C43 H43B 109.5
H43A C43 H43B 109.5
C38 C43 H43C 109.5
H43A C43 H43C 109.5
H43B C43 H43C 109.5
C39 C44 H44A 109.5
C39 C44 H44B 109.5
H44A C44 H44B 109.5
C39 C44 H44C 109.5
H44A C44 H44C 109.5
H44B C44 H44C 109.5
C40 C45 H45A 109.5
C40 C45 H45B 109.5
H45A C45 H45B 109.5
C40 C45 H45C 109.5
H45A C45 H45C 109.5
H45B C45 H45C 109.5
C41 C46 H46A 109.5
C41 C46 H46B 109.5
H46A C46 H46B 109.5
C41 C46 H46C 109.5
H46A C46 H46C 109.5
H46B C46 H46C 109.5
P3 C47 H47A 109.5
P3 C47 H47B 109.5
H47A C47 H47B 109.5
P3 C47 H47C 109.5
H47A C47 H47C 109.5
H47B C47 H47C 109.5
P3 C48 H48A 109.5
P3 C48 H48B 109.5
H48A C48 H48B 109.5
P3 C48 H48C 109.5
H48A C48 H48C 109.5
H48B C48 H48C 109.5
P3 C49 H49A 109.5
P3 C49 H49B 109.5
H49A C49 H49B 109.5
P3 C49 H49C 109.5
H49A C49 H49C 109.5
H49B C49 H49C 109.5
P4 C50 H50A 109.5
P4 C50 H50B 109.5
H50A C50 H50B 109.5
P4 C50 H50C 109.5
H50A C50 H50C 109.5
H50B C50 H50C 109.5
P4 C51 H51A 109.5
P4 C51 H51B 109.5
H51A C51 H51B 109.5
P4 C51 H51C 109.5
H51A C51 H51C 109.5
H51B C51 H51C 109.5
P4 C52 H52A 109.5
P4 C52 H52B 109.5
H52A C52 H52B 109.5
P4 C52 H52C 109.5
H52A C52 H52C 109.5
H52B C52 H52C 109.5
C10 Mo1 C1 121.61(9)
C10 Mo1 C13 144.27(9)
C1 Mo1 C13 88.82(8)
C10 Mo1 C12 108.90(9)
C1 Mo1 C12 121.09(8)
C13 Mo1 C12 35.50(7)
C10 Mo1 C14 146.86(9)
C1 Mo1 C14 88.07(8)
C13 Mo1 C14 35.44(8)
C12 Mo1 C14 58.60(8)
C10 Mo1 C11 93.21(9)
C1 Mo1 C11 145.18(8)
C13 Mo1 C11 58.90(8)
C12 Mo1 C11 35.20(8)
C14 Mo1 C11 58.35(8)
C10 Mo1 C15 111.90(9)
C1 Mo1 C15 118.77(8)
C13 Mo1 C15 58.77(8)
C12 Mo1 C15 58.42(8)
C14 Mo1 C15 34.97(8)
C11 Mo1 C15 34.97(8)
C10 Mo1 P1 75.72(7)
C1 Mo1 P1 74.05(6)
C13 Mo1 P1 135.42(6)
C12 Mo1 P1 151.79(6)
C14 Mo1 P1 101.82(6)
C11 Mo1 P1 118.58(6)
C15 Mo1 P1 93.70(6)
C10 Mo1 P2 75.39(7)
C1 Mo1 P2 73.06(6)
C13 Mo1 P2 99.20(6)
C12 Mo1 P2 94.05(6)
C14 Mo1 P2 132.17(6)
C11 Mo1 P2 121.29(6)
C15 Mo1 P2 152.47(6)
P1 Mo1 P2 113.79(2)
C36 Mo2 C27 119.29(8)
C36 Mo2 C38 103.37(8)
C27 Mo2 C38 130.15(8)
C36 Mo2 C39 138.72(9)
C27 Mo2 C39 96.26(8)
C38 Mo2 C39 35.87(8)
C36 Mo2 C37 91.45(8)
C27 Mo2 C37 148.51(8)
C38 Mo2 C37 35.54(8)
C39 Mo2 C37 58.98(8)
C36 Mo2 C40 147.95(8)
C27 Mo2 C40 90.29(8)
C38 Mo2 C40 58.89(8)
C39 Mo2 C40 35.16(8)
C37 Mo2 C40 58.22(8)
C36 Mo2 C41 114.08(8)
C27 Mo2 C41 117.19(8)
C38 Mo2 C41 58.49(8)
C39 Mo2 C41 58.19(8)
C37 Mo2 C41 34.81(7)
C40 Mo2 C41 34.56(8)
C36 Mo2 P3 76.35(7)
C27 Mo2 P3 72.86(6)
C38 Mo2 P3 146.63(6)
C39 Mo2 P3 138.47(6)
C37 Mo2 P3 111.53(6)
C40 Mo2 P3 103.67(6)
C41 Mo2 P3 90.62(6)
C36 Mo2 P4 75.71(7)
C27 Mo2 P4 73.10(6)
C38 Mo2 P4 95.56(6)
C39 Mo2 P4 97.50(6)
C37 Mo2 P4 125.39(6)
C40 Mo2 P4 128.70(6)
C41 Mo2 P4 153.27(6)
P3 Mo2 P4 116.09(2)
C22 P1 C21 101.64(12)
C22 P1 C23 100.84(12)
C21 P1 C23 100.44(12)
C22 P1 Mo1 115.94(8)
C21 P1 Mo1 118.13(8)
C23 P1 Mo1 117.00(8)
C24 P2 C26 101.37(12)
C24 P2 C25 99.69(12)
C26 P2 C25 99.65(12)
C24 P2 Mo1 115.94(8)
C26 P2 Mo1 118.53(9)
C25 P2 Mo1 118.36(8)
C49 P3 C48 100.50(11)
C49 P3 C47 101.55(11)
C48 P3 C47 101.23(12)
C49 P3 Mo2 114.46(9)
C48 P3 Mo2 116.44(8)
C47 P3 Mo2 119.78(8)
C52 P4 C51 100.55(12)
C52 P4 C50 101.09(12)
C51 P4 C50 99.89(12)
C52 P4 Mo2 119.45(8)
C51 P4 Mo2 117.35(8)
C50 P4 Mo2 115.32(8)

loop_
_geom_bond_atom_site_label_1
_geom_bond_atom_site_label_2
_geom_bond_distance
C1 C2 1.215(3)
C1 Mo1 2.118(2)
C2 C3 1.433(3)
C3 C4 1.398(3)
C3 C9 1.400(3)
C4 C5 1.385(3)
C4 H4 0.9500
C5 C6 1.380(3)
C5 H5 0.9500
C6 C8 1.396(3)
C6 C7 1.514(3)
C7 H7A 0.9800
C7 H7B 0.9800
C7 H7C 0.9800
C8 C9 1.384(3)
C8 H8 0.9500
C9 H9 0.9500
C10 O1 1.171(3)
C10 Mo1 1.937(2)
C11 C12 1.423(3)
C11 C15 1.426(3)
C11 C16 1.502(3)
C11 Mo1 2.364(2)
C12 C13 1.425(3)
C12 C17 1.502(3)
C12 Mo1 2.342(2)
C13 C14 1.426(3)
C13 C18 1.500(3)
C13 Mo1 2.333(2)
C14 C15 1.422(3)
C14 C19 1.504(3)
C14 Mo1 2.352(2)
C15 C20 1.501(3)
C15 Mo1 2.381(2)
C16 H16A 0.9800
C16 H16B 0.9800
C16 H16C 0.9800
C17 H17A 0.9800
C17 H17B 0.9800
C17 H17C 0.9800
C18 H18A 0.9800
C18 H18B 0.9800
C18 H18C 0.9800
C19 H19A 0.9800
C19 H19B 0.9800
C19 H19C 0.9800
C20 H20A 0.9800
C20 H20B 0.9800
C20 H20C 0.9800
C21 P1 1.823(2)
C21 H21A 0.9800
C21 H21B 0.9800
C21 H21C 0.9800
C22 P1 1.815(2)
C22 H22A 0.9800
C22 H22B 0.9800
C22 H22C 0.9800
C23 P1 1.824(2)
C23 H23A 0.9800
C23 H23B 0.9800
C23 H23C 0.9800
C24 P2 1.818(2)
C24 H24A 0.9800
C24 H24B 0.9800
C24 H24C 0.9800
C25 P2 1.826(2)
C25 H25A 0.9800
C25 H25B 0.9800
C25 H25C 0.9800
C26 P2 1.822(2)
C26 H26A 0.9800
C26 H26B 0.9800
C26 H26C 0.9800
C27 C28 1.208(3)
C27 Mo2 2.128(2)
C28 C29 1.438(3)
C29 C30 1.396(3)
C29 C35 1.396(3)
C30 C31 1.381(3)
C30 H30 0.9500
C31 C32 1.386(3)
C31 H31 0.9500
C32 C34 1.386(3)
C32 C33 1.504(3)
C33 H33A 0.9800
C33 H33B 0.9800
C33 H33C 0.9800
C34 C35 1.385(3)
C34 H34 0.9500
C35 H35 0.9500
C36 O2 1.180(3)
C36 Mo2 1.918(2)
C37 C41 1.422(3)
C37 C38 1.425(3)
C37 C42 1.502(3)
C37 Mo2 2.352(2)
C38 C39 1.432(3)
C38 C43 1.498(3)
C38 Mo2 2.315(2)
C39 C40 1.422(3)
C39 C44 1.498(3)
C39 Mo2 2.334(2)
C40 C41 1.417(3)
C40 C45 1.507(3)
C40 Mo2 2.370(2)
C41 C46 1.493(3)
C41 Mo2 2.401(2)
C42 H42A 0.9800
C42 H42B 0.9800
C42 H42C 0.9800
C43 H43A 0.9800
C43 H43B 0.9800
C43 H43C 0.9800
C44 H44A 0.9800
C44 H44B 0.9800
C44 H44C 0.9800
C45 H45A 0.9800
C45 H45B 0.9800
C45 H45C 0.9800
C46 H46A 0.9800
C46 H46B 0.9800
C46 H46C 0.9800
C47 P3 1.826(2)
C47 H47A 0.9800
C47 H47B 0.9800
C47 H47C 0.9800
C48 P3 1.825(2)
C48 H48A 0.9800
C48 H48B 0.9800
C48 H48C 0.9800
C49 P3 1.816(2)
C49 H49A 0.9800
C49 H49B 0.9800
C49 H49C 0.9800
C50 P4 1.822(2)
C50 H50A 0.9800
C50 H50B 0.9800
C50 H50C 0.9800
C51 P4 1.820(2)
C51 H51A 0.9800
C51 H51B 0.9800
C51 H51C 0.9800
C52 P4 1.820(2)
C52 H52A 0.9800
C52 H52B 0.9800
C52 H52C 0.9800
Mo1 P1 2.4150(6)
Mo1 P2 2.4381(6)
Mo2 P3 2.4185(6)
Mo2 P4 2.4390(6)

loop_
_geom_torsion_atom_site_label_1
_geom_torsion_atom_site_label_2
_geom_torsion_atom_site_label_3
_geom_torsion_atom_site_label_4
_geom_torsion
Mo1 C1 C2 C3 81(5)
C1 C2 C3 C4 -128(4)
C1 C2 C3 C9 51(4)
C9 C3 C4 C5 -0.7(3)
C2 C3 C4 C5 178.5(2)
C3 C4 C5 C6 0.5(3)
C4 C5 C6 C8 -0.1(4)
C4 C5 C6 C7 178.1(2)
C5 C6 C8 C9 -0.1(4)
C7 C6 C8 C9 -178.3(2)
C6 C8 C9 C3 -0.1(4)
C4 C3 C9 C8 0.5(3)
C2 C3 C9 C8 -178.8(2)
C15 C11 C12 C13 -0.7(2)
C16 C11 C12 C13 -176.4(2)
Mo1 C11 C12 C13 63.80(15)
C15 C11 C12 C17 170.8(2)
C16 C11 C12 C17 -4.9(4)
Mo1 C11 C12 C17 -124.7(2)
C15 C11 C12 Mo1 -64.55(15)
C16 C11 C12 Mo1 119.8(2)
C11 C12 C13 C14 0.5(2)
C17 C12 C13 C14 -170.7(2)
Mo1 C12 C13 C14 65.23(15)
C11 C12 C13 C18 173.8(2)
C17 C12 C13 C18 2.6(4)
Mo1 C12 C13 C18 -121.5(2)
C11 C12 C13 Mo1 -64.68(15)
C17 C12 C13 Mo1 124.0(2)
C12 C13 C14 C15 -0.1(2)
C18 C13 C14 C15 -173.8(2)
Mo1 C13 C14 C15 64.82(15)
C12 C13 C14 C19 172.6(2)
C18 C13 C14 C19 -1.0(3)
Mo1 C13 C14 C19 -122.4(2)
C12 C13 C14 Mo1 -64.96(15)
C18 C13 C14 Mo1 121.4(2)
C13 C14 C15 C11 -0.3(2)
C19 C14 C15 C11 -172.8(2)
Mo1 C14 C15 C11 63.15(15)
C13 C14 C15 C20 170.5(2)
C19 C14 C15 C20 -2.0(4)
Mo1 C14 C15 C20 -126.0(2)
C13 C14 C15 Mo1 -63.46(15)
C19 C14 C15 Mo1 124.0(2)
C12 C11 C15 C14 0.7(2)
C16 C11 C15 C14 176.3(2)
Mo1 C11 C15 C14 -62.83(15)
C12 C11 C15 C20 -170.3(2)
C16 C11 C15 C20 5.4(4)
Mo1 C11 C15 C20 126.2(2)
C12 C11 C15 Mo1 63.48(15)
C16 C11 C15 Mo1 -120.8(2)
Mo2 C27 C28 C29 89(5)
C27 C28 C29 C30 41(3)
C27 C28 C29 C35 -137(3)
C35 C29 C30 C31 -0.2(4)
C28 C29 C30 C31 -178.1(2)
C29 C30 C31 C32 0.3(4)
C30 C31 C32 C34 0.0(4)
C30 C31 C32 C33 179.8(2)
C31 C32 C34 C35 -0.3(3)
C33 C32 C34 C35 179.9(2)
C32 C34 C35 C29 0.3(4)
C30 C29 C35 C34 -0.1(3)
C28 C29 C35 C34 177.8(2)
C41 C37 C38 C39 0.3(2)
C42 C37 C38 C39 176.7(2)
Mo2 C37 C38 C39 -65.33(15)
C41 C37 C38 C43 -168.4(2)
C42 C37 C38 C43 7.9(4)
Mo2 C37 C38 C43 125.9(2)
C41 C37 C38 Mo2 65.67(15)
C42 C37 C38 Mo2 -118.0(2)
C37 C38 C39 C40 0.5(2)
C43 C38 C39 C40 169.2(2)
Mo2 C38 C39 C40 -65.36(15)
C37 C38 C39 C44 -171.2(2)
C43 C38 C39 C44 -2.5(4)
Mo2 C38 C39 C44 122.9(2)
C37 C38 C39 Mo2 65.88(15)
C43 C38 C39 Mo2 -125.4(2)
C38 C39 C40 C41 -1.2(2)
C44 C39 C40 C41 170.8(2)
Mo2 C39 C40 C41 -64.93(16)
C38 C39 C40 C45 -175.2(2)
C44 C39 C40 C45 -3.2(4)
Mo2 C39 C40 C45 121.1(2)
C38 C39 C40 Mo2 63.74(15)
C44 C39 C40 Mo2 -124.2(2)
C39 C40 C41 C37 1.4(2)
C45 C40 C41 C37 175.3(2)
Mo2 C40 C41 C37 -61.67(15)
C39 C40 C41 C46 -169.3(2)
C45 C40 C41 C46 4.7(4)
Mo2 C40 C41 C46 127.7(2)
C39 C40 C41 Mo2 63.08(15)
C45 C40 C41 Mo2 -123.0(2)
C38 C37 C41 C40 -1.1(2)
C42 C37 C41 C40 -177.4(2)
Mo2 C37 C41 C40 62.20(15)
C38 C37 C41 C46 169.4(2)
C42 C37 C41 C46 -6.9(4)
Mo2 C37 C41 C46 -127.3(2)
C38 C37 C41 Mo2 -63.28(15)
C42 C37 C41 Mo2 120.4(2)
O1 C10 Mo1 C1 -157(24)
O1 C10 Mo1 C13 58(24)
O1 C10 Mo1 C12 54(24)
O1 C10 Mo1 C14 -7(24)
O1 C10 Mo1 C11 22(24)
O1 C10 Mo1 C15 -9(24)
O1 C10 Mo1 P1 -97(24)
O1 C10 Mo1 P2 143(24)
C2 C1 Mo1 C10 -162.1(17)
C2 C1 Mo1 C13 -1.9(17)
C2 C1 Mo1 C12 -17.5(18)
C2 C1 Mo1 C14 33.5(17)
C2 C1 Mo1 C11 19.0(18)
C2 C1 Mo1 C15 51.0(18)
C2 C1 Mo1 P1 136.4(18)
C2 C1 Mo1 P2 -101.9(17)
C12 C13 Mo1 C10 -6.3(2)
C14 C13 Mo1 C10 -121.30(17)
C18 C13 Mo1 C10 119.0(2)
C12 C13 Mo1 C1 -156.67(14)
C14 C13 Mo1 C1 88.33(13)
C18 C13 Mo1 C1 -31.3(2)
C14 C13 Mo1 C12 -114.99(19)
C18 C13 Mo1 C12 125.4(3)
C12 C13 Mo1 C14 114.99(19)
C18 C13 Mo1 C14 -119.7(2)
C12 C13 Mo1 C11 37.08(13)
C14 C13 Mo1 C11 -77.92(14)
C18 C13 Mo1 C11 162.4(2)
C12 C13 Mo1 C15 78.19(14)
C14 C13 Mo1 C15 -36.80(13)
C18 C13 Mo1 C15 -156.5(2)
C12 C13 Mo1 P1 137.68(11)
C14 C13 Mo1 P1 22.68(16)
C18 C13 Mo1 P1 -96.97(19)
C12 C13 Mo1 P2 -84.04(13)
C14 C13 Mo1 P2 160.97(12)
C18 C13 Mo1 P2 41.31(19)
C11 C12 Mo1 C10 -67.49(15)
C13 C12 Mo1 C10 176.11(13)
C17 C12 Mo1 C10 53.2(2)
C11 C12 Mo1 C1 143.93(13)
C13 C12 Mo1 C1 27.54(16)
C17 C12 Mo1 C1 -95.3(2)
C11 C12 Mo1 C13 116.40(19)
C17 C12 Mo1 C13 -122.9(3)
C11 C12 Mo1 C14 78.40(14)
C13 C12 Mo1 C14 -38.00(13)
C17 C12 Mo1 C14 -160.9(2)
C13 C12 Mo1 C11 -116.40(19)
C17 C12 Mo1 C11 120.7(3)
C11 C12 Mo1 C15 37.13(13)
C13 C12 Mo1 C15 -79.27(14)
C17 C12 Mo1 C15 157.9(2)
C11 C12 Mo1 P1 27.5(2)
C13 C12 Mo1 P1 -88.92(17)
C17 C12 Mo1 P1 148.21(15)
C11 C12 Mo1 P2 -143.42(13)
C13 C12 Mo1 P2 100.18(13)
C17 C12 Mo1 P2 -22.7(2)
C15 C14 Mo1 C10 -2.5(2)
C13 C14 Mo1 C10 114.14(18)
C19 C14 Mo1 C10 -126.8(2)
C15 C14 Mo1 C1 152.66(14)
C13 C14 Mo1 C1 -90.68(13)
C19 C14 Mo1 C1 28.4(2)
C15 C14 Mo1 C13 -116.66(19)
C19 C14 Mo1 C13 119.0(3)
C15 C14 Mo1 C12 -78.59(14)
C13 C14 Mo1 C12 38.07(12)
C19 C14 Mo1 C12 157.1(2)
C15 C14 Mo1 C11 -37.05(13)
C13 C14 Mo1 C11 79.62(14)
C19 C14 Mo1 C11 -161.4(2)
C13 C14 Mo1 C15 116.66(19)
C19 C14 Mo1 C15 -124.3(3)
C15 C14 Mo1 P1 79.39(13)
C13 C14 Mo1 P1 -163.95(12)
C19 C14 Mo1 P1 -44.9(2)
C15 C14 Mo1 P2 -142.41(11)
C13 C14 Mo1 P2 -25.75(16)
C19 C14 Mo1 P2 93.3(2)
C12 C11 Mo1 C10 118.91(14)
C15 C11 Mo1 C10 -124.87(14)
C16 C11 Mo1 C10 -2.6(2)
C12 C11 Mo1 C1 -62.0(2)
C15 C11 Mo1 C1 54.2(2)
C16 C11 Mo1 C1 176.48(17)
C12 C11 Mo1 C13 -37.40(13)
C15 C11 Mo1 C13 78.81(14)
C16 C11 Mo1 C13 -158.9(2)
C15 C11 Mo1 C12 116.22(19)
C16 C11 Mo1 C12 -121.5(3)
C12 C11 Mo1 C14 -79.17(14)
C15 C11 Mo1 C14 37.05(13)
C16 C11 Mo1 C14 159.3(2)
C12 C11 Mo1 C15 -116.22(19)
C16 C11 Mo1 C15 122.3(3)
C12 C11 Mo1 P1 -165.62(11)
C15 C11 Mo1 P1 -49.40(14)
C16 C11 Mo1 P1 72.9(2)
C12 C11 Mo1 P2 44.08(15)
C15 C11 Mo1 P2 160.29(11)
C16 C11 Mo1 P2 -77.4(2)
C14 C15 Mo1 C10 178.51(13)
C11 C15 Mo1 C10 61.99(15)
C20 C15 Mo1 C10 -59.2(2)
C14 C15 Mo1 C1 -31.58(16)
C11 C15 Mo1 C1 -148.10(13)
C20 C15 Mo1 C1 90.7(2)
C14 C15 Mo1 C13 37.30(13)
C11 C15 Mo1 C13 -79.22(14)
C20 C15 Mo1 C13 159.6(2)
C14 C15 Mo1 C12 79.15(14)
C11 C15 Mo1 C12 -37.37(13)
C20 C15 Mo1 C12 -158.5(2)
C11 C15 Mo1 C14 -116.52(19)
C20 C15 Mo1 C14 122.3(3)
C14 C15 Mo1 C11 116.52(19)
C20 C15 Mo1 C11 -121.2(3)
C14 C15 Mo1 P1 -105.40(13)
C11 C15 Mo1 P1 138.08(12)
C20 C15 Mo1 P1 16.9(2)
C14 C15 Mo1 P2 77.97(18)
C11 C15 Mo1 P2 -38.6(2)
C20 C15 Mo1 P2 -159.72(16)
O2 C36 Mo2 C27 149(9)
O2 C36 Mo2 C38 -58(9)
O2 C36 Mo2 C39 -65(9)
O2 C36 Mo2 C37 -24(9)
O2 C36 Mo2 C40 -6(9)
O2 C36 Mo2 C41 3(9)
O2 C36 Mo2 P3 88(9)
O2 C36 Mo2 P4 -151(9)
C28 C27 Mo2 C36 -154(4)
C28 C27 Mo2 C38 61(4)
C28 C27 Mo2 C39 48(4)
C28 C27 Mo2 C37 12(4)
C28 C27 Mo2 C40 13(4)
C28 C27 Mo2 C41 -9(4)
C28 C27 Mo2 P3 -91(4)
C28 C27 Mo2 P4 144(4)
C37 C38 Mo2 C36 73.26(14)
C39 C38 Mo2 C36 -171.71(13)
C43 C38 Mo2 C36 -49.2(2)
C37 C38 Mo2 C27 -137.60(13)
C39 C38 Mo2 C27 -22.57(18)
C43 C38 Mo2 C27 99.9(2)
C37 C38 Mo2 C39 -115.03(19)
C43 C38 Mo2 C39 122.5(3)
C39 C38 Mo2 C37 115.03(19)
C43 C38 Mo2 C37 -122.5(3)
C37 C38 Mo2 C40 -77.68(14)
C39 C38 Mo2 C40 37.35(13)
C43 C38 Mo2 C40 159.8(2)
C37 C38 Mo2 C41 -36.99(13)
C39 C38 Mo2 C41 78.03(14)
C43 C38 Mo2 C41 -159.5(2)
C37 C38 Mo2 P3 -12.2(2)
C39 C38 Mo2 P3 102.87(15)
C43 C38 Mo2 P3 -134.67(18)
C37 C38 Mo2 P4 149.86(12)
C39 C38 Mo2 P4 -95.11(13)
C43 C38 Mo2 P4 27.4(2)
C40 C39 Mo2 C36 127.87(15)
C38 C39 Mo2 C36 12.3(2)
C44 C39 Mo2 C36 -110.7(2)
C40 C39 Mo2 C27 -81.56(14)
C38 C39 Mo2 C27 162.83(13)
C44 C39 Mo2 C27 39.8(2)
C40 C39 Mo2 C38 115.60(19)
C44 C39 Mo2 C38 -123.0(3)
C40 C39 Mo2 C37 77.68(14)
C38 C39 Mo2 C37 -37.92(13)
C44 C39 Mo2 C37 -160.9(2)
C38 C39 Mo2 C40 -115.60(19)
C44 C39 Mo2 C40 121.4(3)
C40 C39 Mo2 C41 36.66(13)
C38 C39 Mo2 C41 -78.94(14)
C44 C39 Mo2 C41 158.1(2)
C40 C39 Mo2 P3 -10.43(18)
C38 C39 Mo2 P3 -126.03(12)
C44 C39 Mo2 P3 111.0(2)
C40 C39 Mo2 P4 -155.27(12)
C38 C39 Mo2 P4 89.12(13)
C44 C39 Mo2 P4 -33.9(2)
C41 C37 Mo2 C36 132.73(14)
C38 C37 Mo2 C36 -111.26(14)
C42 C37 Mo2 C36 9.0(2)
C41 C37 Mo2 C27 -35.3(2)
C38 C37 Mo2 C27 80.7(2)
C42 C37 Mo2 C27 -159.02(18)
C41 C37 Mo2 C38 -116.01(19)
C42 C37 Mo2 C38 120.3(2)
C41 C37 Mo2 C39 -77.73(14)
C38 C37 Mo2 C39 38.28(13)
C42 C37 Mo2 C39 158.6(2)
C41 C37 Mo2 C40 -36.29(13)
C38 C37 Mo2 C40 79.72(14)
C42 C37 Mo2 C40 -160.0(2)
C38 C37 Mo2 C41 116.01(19)
C42 C37 Mo2 C41 -123.7(2)
C41 C37 Mo2 P3 56.84(13)
C38 C37 Mo2 P3 172.85(12)
C42 C37 Mo2 P3 -66.86(19)
C41 C37 Mo2 P4 -153.82(11)
C38 C37 Mo2 P4 -37.81(15)
C42 C37 Mo2 P4 82.48(19)
C41 C40 Mo2 C36 15.5(2)
C39 C40 Mo2 C36 -101.05(19)
C45 C40 Mo2 C36 138.7(2)
C41 C40 Mo2 C27 -142.94(14)
C39 C40 Mo2 C27 100.48(14)
C45 C40 Mo2 C27 -19.7(2)
C41 C40 Mo2 C38 78.47(14)
C39 C40 Mo2 C38 -38.11(13)
C45 C40 Mo2 C38 -158.3(2)
C41 C40 Mo2 C39 116.57(19)
C45 C40 Mo2 C39 -120.2(3)
C41 C40 Mo2 C37 36.55(13)
C39 C40 Mo2 C37 -80.02(14)
C45 C40 Mo2 C37 159.8(2)
C39 C40 Mo2 C41 -116.57(19)
C45 C40 Mo2 C41 123.2(3)
C41 C40 Mo2 P3 -70.52(13)
C39 C40 Mo2 P3 172.90(12)
C45 C40 Mo2 P3 52.7(2)
C41 C40 Mo2 P4 148.67(11)
C39 C40 Mo2 P4 32.10(16)
C45 C40 Mo2 P4 -88.1(2)
C40 C41 Mo2 C36 -171.05(13)
C37 C41 Mo2 C36 -53.54(15)
C46 C41 Mo2 C36 68.3(2)
C40 C41 Mo2 C27 42.65(16)
C37 C41 Mo2 C27 160.16(13)
C46 C41 Mo2 C27 -78.0(2)
C40 C41 Mo2 C38 -79.72(14)
C37 C41 Mo2 C38 37.79(13)
C46 C41 Mo2 C38 159.6(3)
C40 C41 Mo2 C39 -37.31(13)
C37 C41 Mo2 C39 80.20(14)
C46 C41 Mo2 C39 -158.0(3)
C40 C41 Mo2 C37 -117.51(19)
C46 C41 Mo2 C37 121.8(3)
C37 C41 Mo2 C40 117.51(19)
C46 C41 Mo2 C40 -120.7(3)
C40 C41 Mo2 P3 113.64(13)
C37 C41 Mo2 P3 -128.85(13)
C46 C41 Mo2 P3 -7.0(2)
C40 C41 Mo2 P4 -64.41(19)
C37 C41 Mo2 P4 53.1(2)
C46 C41 Mo2 P4 174.91(16)
C10 Mo1 P1 C22 -67.80(12)
C1 Mo1 P1 C22 61.64(11)
C13 Mo1 P1 C22 132.95(12)
C12 Mo1 P1 C22 -171.24(15)
C14 Mo1 P1 C22 146.16(11)
C11 Mo1 P1 C22 -153.61(11)
C15 Mo1 P1 C22 -179.47(11)
P2 Mo1 P1 C22 -1.17(10)
C10 Mo1 P1 C21 171.25(12)
C1 Mo1 P1 C21 -59.31(11)
C13 Mo1 P1 C21 12.00(13)
C12 Mo1 P1 C21 67.81(16)
C14 Mo1 P1 C21 25.21(11)
C11 Mo1 P1 C21 85.44(11)
C15 Mo1 P1 C21 59.58(11)
P2 Mo1 P1 C21 -122.12(10)
C10 Mo1 P1 C23 51.05(12)
C1 Mo1 P1 C23 -179.51(12)
C13 Mo1 P1 C23 -108.20(13)
C12 Mo1 P1 C23 -52.39(16)
C14 Mo1 P1 C23 -94.99(11)
C11 Mo1 P1 C23 -34.76(12)
C15 Mo1 P1 C23 -60.62(11)
P2 Mo1 P1 C23 117.68(10)
C10 Mo1 P2 C24 70.98(12)
C1 Mo1 P2 C24 -59.23(11)
C13 Mo1 P2 C24 -145.15(11)
C12 Mo1 P2 C24 179.47(11)
C14 Mo1 P2 C24 -130.37(12)
C11 Mo1 P2 C24 155.77(11)
C15 Mo1 P2 C24 -179.52(15)
P1 Mo1 P2 C24 4.15(10)
C10 Mo1 P2 C26 -168.09(12)
C1 Mo1 P2 C26 61.70(12)
C13 Mo1 P2 C26 -24.22(11)
C12 Mo1 P2 C26 -59.60(11)
C14 Mo1 P2 C26 -9.44(13)
C11 Mo1 P2 C26 -83.30(12)
C15 Mo1 P2 C26 -58.59(16)
P1 Mo1 P2 C26 125.08(10)
C10 Mo1 P2 C25 -47.40(13)
C1 Mo1 P2 C25 -177.61(12)
C13 Mo1 P2 C25 96.47(12)
C12 Mo1 P2 C25 61.09(12)
C14 Mo1 P2 C25 111.25(13)
C11 Mo1 P2 C25 37.39(13)
C15 Mo1 P2 C25 62.10(17)
P1 Mo1 P2 C25 -114.23(11)
C36 Mo2 P3 C49 61.47(11)
C27 Mo2 P3 C49 -65.52(11)
C38 Mo2 P3 C49 155.15(13)
C39 Mo2 P3 C49 -145.37(12)
C37 Mo2 P3 C49 147.59(10)
C40 Mo2 P3 C49 -151.53(10)
C41 Mo2 P3 C49 176.13(10)
P4 Mo2 P3 C49 -4.84(9)
C36 Mo2 P3 C48 -55.26(12)
C27 Mo2 P3 C48 177.75(11)
C38 Mo2 P3 C48 38.42(15)
C39 Mo2 P3 C48 97.90(13)
C37 Mo2 P3 C48 30.86(11)
C40 Mo2 P3 C48 91.73(11)
C41 Mo2 P3 C48 59.40(11)
P4 Mo2 P3 C48 -121.58(10)
C36 Mo2 P3 C47 -177.61(11)
C27 Mo2 P3 C47 55.40(11)
C38 Mo2 P3 C47 -83.93(14)
C39 Mo2 P3 C47 -24.45(13)
C37 Mo2 P3 C47 -91.49(11)
C40 Mo2 P3 C47 -30.62(11)
C41 Mo2 P3 C47 -62.95(11)
P4 Mo2 P3 C47 116.07(9)
C36 Mo2 P4 C52 173.66(12)
C27 Mo2 P4 C52 -59.11(12)
C38 Mo2 P4 C52 71.24(12)
C39 Mo2 P4 C52 35.19(12)
C37 Mo2 P4 C52 92.22(12)
C40 Mo2 P4 C52 17.21(13)
C41 Mo2 P4 C52 58.17(17)
P3 Mo2 P4 C52 -119.66(10)
C36 Mo2 P4 C51 51.73(12)
C27 Mo2 P4 C51 178.96(12)
C38 Mo2 P4 C51 -50.68(12)
C39 Mo2 P4 C51 -86.74(12)
C37 Mo2 P4 C51 -29.71(12)
C40 Mo2 P4 C51 -104.72(12)
C41 Mo2 P4 C51 -63.76(16)
P3 Mo2 P4 C51 118.42(10)
C36 Mo2 P4 C50 -65.57(11)
C27 Mo2 P4 C50 61.66(11)
C38 Mo2 P4 C50 -167.98(11)
C39 Mo2 P4 C50 155.96(11)
C37 Mo2 P4 C50 -147.01(11)
C40 Mo2 P4 C50 137.98(11)
C41 Mo2 P4 C50 178.95(15)
P3 Mo2 P4 C50 1.12(10)
